data_7249629
loop_
_publ_author_name
'Nath, Jitendra'
'Baruah, Jubaraj B.'

_publ_section_title
;
 Positional isomers of
 (E)-2-(anthracen-9-ylmethylene)-N-(aryl)hydrazinecarbothioamide, zinc
 complexes and polymorphic solvates
;
_journal_name_full CrystEngComm
_journal_paper_doi 10.1039/D4CE00992D
_journal_year 2024
_chemical_formula_sum 'C46 H30 Cl10 N6 S2 Zn'
_chemical_formula_weight 1150.75
_space_group_crystal_system monoclinic
_space_group_IT_number 15
_space_group_name_Hall '-C 2yc'
_space_group_name_H-M_alt 'C 1 2/c 1'
_atom_sites_solution_hydrogens geom
_audit_creation_method SHELXL-2019/1
_audit_update_record
;
2024-09-28 deposited with the CCDC.	2024-11-21 downloaded from the CCDC.
;
_cell_angle_alpha 90
_cell_angle_beta 122.367(7)
_cell_angle_gamma 90
_cell_formula_units_Z 4
_cell_length_a 24.961(6)
_cell_length_b 17.276(4)
_cell_length_c 14.020(3)
_cell_measurement_reflns_used 9574
_cell_measurement_temperature 298(2)
_cell_measurement_theta_max 25.03
_cell_measurement_theta_min 2.36
_cell_volume 5106(2)
_computing_structure_refinement 'SHELXL-2019/1 (Sheldrick, 2019)'
_diffrn_ambient_temperature 298(2)
_diffrn_measured_fraction_theta_full 0.996
_diffrn_measured_fraction_theta_max 0.996
_diffrn_measurement_device_type 'Bruker APEX-II CCD'
_diffrn_measurement_method '\f and \w scans'
_diffrn_radiation_type MoK\a
_diffrn_radiation_wavelength 0.71073
_diffrn_reflns_av_R_equivalents 0.0459
_diffrn_reflns_av_unetI/netI 0.0419
_diffrn_reflns_Laue_measured_fraction_full 0.996
_diffrn_reflns_Laue_measured_fraction_max 0.996
_diffrn_reflns_limit_h_max 29
_diffrn_reflns_limit_h_min -29
_diffrn_reflns_limit_k_max 17
_diffrn_reflns_limit_k_min -20
_diffrn_reflns_limit_l_max 16
_diffrn_reflns_limit_l_min -15
_diffrn_reflns_number 17185
_diffrn_reflns_point_group_measured_fraction_full 0.996
_diffrn_reflns_point_group_measured_fraction_max 0.996
_diffrn_reflns_theta_full 24.995
_diffrn_reflns_theta_max 24.995
_diffrn_reflns_theta_min 1.871
_exptl_absorpt_coefficient_mu 1.126
_exptl_absorpt_correction_type none
_exptl_absorpt_process_details none
_exptl_crystal_colour yellow
_exptl_crystal_density_diffrn 1.497
_exptl_crystal_description block
_exptl_crystal_F_000 2320
_exptl_crystal_size_max 0.34
_exptl_crystal_size_mid 0.31
_exptl_crystal_size_min 0.29
_refine_diff_density_max 1.093
_refine_diff_density_min -0.889
_refine_diff_density_rms 0.153
_refine_ls_extinction_method none
_refine_ls_goodness_of_fit_ref 1.075
_refine_ls_hydrogen_treatment constr
_refine_ls_matrix_type full
_refine_ls_number_parameters 294
_refine_ls_number_reflns 4481
_refine_ls_number_restraints 0
_refine_ls_restrained_S_all 1.075
_refine_ls_R_factor_all 0.0907
_refine_ls_R_factor_gt 0.0773
_refine_ls_shift/su_max 0.000
_refine_ls_shift/su_mean 0.000
_refine_ls_structure_factor_coef Fsqd
_refine_ls_weighting_details 'w=1/[\s^2^(Fo^2^)+(0.1447P)^2^+11.8763P] where P=(Fo^2^+2Fc^2^)/3'
_refine_ls_weighting_scheme calc
_refine_ls_wR_factor_gt 0.2210
_refine_ls_wR_factor_ref 0.2322
_reflns_Friedel_coverage 0.000
_reflns_number_gt 3545
_reflns_number_total 4481
_reflns_threshold_expression 'I > 2\s(I)'
_cod_data_source_file d4ce00992d2.cif
_cod_data_source_block 34Cl_ZnATU
_cod_original_sg_symbol_H-M 'C 2/c'
_cod_database_code 7249629
_shelx_shelxl_version_number 2019/1
_shelx_space_group_comment
;
The symmetry employed for this shelxl refinement is uniquely defined
by the following loop, which should always be used as a source of
symmetry information in preference to the above space-group names.
They are only intended as comments.
;

loop_
_space_group_symop_operation_xyz
'x, y, z'
'-x, y, -z+1/2'
'x+1/2, y+1/2, z'
'-x+1/2, y+1/2, -z+1/2'
'-x, -y, -z'
'x, -y, z-1/2'
'-x+1/2, -y+1/2, -z'
'x+1/2, -y+1/2, z-1/2'

loop_
_atom_site_label
_atom_site_type_symbol
_atom_site_fract_x
_atom_site_fract_y
_atom_site_fract_z
_atom_site_U_iso_or_equiv
_atom_site_adp_type
_atom_site_occupancy
_atom_site_site_symmetry_order
_atom_site_calc_flag
_atom_site_refinement_flags_posn
_atom_site_refinement_flags_adp
_atom_site_refinement_flags_occupancy
_atom_site_disorder_assembly
_atom_site_disorder_group
Zn1 Zn 0.500000 0.86679(4) 0.250000 0.0401(3) Uani 1 2 d S T P . .
S1 S 0.52556(6) 0.91459(8) 0.41965(11) 0.0546(4) Uani 1 1 d . . . . .
Cl2 Cl 0.25032(8) 0.86115(10) 0.59359(15) 0.0784(5) Uani 1 1 d . . . . .
Cl1 Cl 0.37945(9) 0.94554(13) 0.76330(15) 0.0950(7) Uani 1 1 d . . . . .
N2 N 0.41775(18) 0.8257(2) 0.3337(3) 0.0433(9) Uani 1 1 d . . . . .
N1 N 0.42833(18) 0.8106(2) 0.2481(3) 0.0420(9) Uani 1 1 d . . . . .
Cl3 Cl 0.50829(18) 0.6381(4) 0.4574(5) 0.245(3) Uani 1 1 d . . . . .
C16 C 0.4589(2) 0.8733(3) 0.4105(4) 0.0436(11) Uani 1 1 d . . . . .
C20 C 0.3091(3) 0.8689(3) 0.5640(5) 0.0525(12) Uani 1 1 d . . . . .
C21 C 0.3006(2) 0.8385(3) 0.4666(4) 0.0559(13) Uani 1 1 d . . . . .
H21 H 0.262983 0.812946 0.416578 0.067 Uiso 1 1 calc R U . . .
N3 N 0.4517(2) 0.8949(3) 0.4951(4) 0.0573(11) Uani 1 1 d . . . . .
H3 H 0.483032 0.921055 0.547442 0.069 Uiso 1 1 calc R U . . .
C17 C 0.4019(2) 0.8825(3) 0.5136(4) 0.0478(11) Uani 1 1 d . . . . .
C13 C 0.2825(2) 0.7729(4) 0.1465(4) 0.0574(14) Uani 1 1 d . . . . .
C22 C 0.3460(2) 0.8448(3) 0.4410(4) 0.0512(12) Uani 1 1 d . . . . .
H22 H 0.339078 0.823506 0.374337 0.061 Uiso 1 1 calc R U . . .
C14 C 0.3327(2) 0.7286(3) 0.1590(4) 0.0532(13) Uani 1 1 d . . . . .
C15 C 0.3878(2) 0.7659(3) 0.1684(4) 0.0489(11) Uani 1 1 d . . . . .
H15 H 0.394403 0.756386 0.110163 0.059 Uiso 1 1 calc R U . . .
Cl4 Cl 0.4059(3) 0.5899(4) 0.4663(6) 0.287(4) Uani 1 1 d . . . . .
C18 C 0.4110(3) 0.9131(3) 0.6126(4) 0.0581(14) Uani 1 1 d . . . . .
H18 H 0.448636 0.938879 0.662355 0.070 Uiso 1 1 calc R U . . .
C19 C 0.3654(3) 0.9059(3) 0.6386(4) 0.0546(13) Uani 1 1 d . . . . .
C9 C 0.1788(3) 0.7795(7) 0.1274(6) 0.097(3) Uani 1 1 d . . . . .
H9 H 0.144193 0.755525 0.123132 0.116 Uiso 1 1 calc R U . . .
C12 C 0.2807(3) 0.8538(4) 0.1397(5) 0.0677(16) Uani 1 1 d . . . . .
H12 H 0.313807 0.880339 0.142027 0.081 Uiso 1 1 calc R U . . .
C8 C 0.2285(3) 0.7337(5) 0.1369(4) 0.0743(19) Uani 1 1 d . . . . .
C11 C 0.2305(3) 0.8945(5) 0.1296(6) 0.090(2) Uani 1 1 d . . . . .
H11 H 0.230226 0.948244 0.126076 0.108 Uiso 1 1 calc R U . . .
C6 C 0.2757(4) 0.6099(4) 0.1477(6) 0.084(2) Uani 1 1 d . . . . .
C1 C 0.3309(3) 0.6475(3) 0.1594(5) 0.0640(15) Uani 1 1 d . . . . .
Cl5 Cl 0.4968(6) 0.7017(5) 0.6212(7) 0.450(8) Uani 1 1 d . . . . .
C7 C 0.2273(4) 0.6547(5) 0.1368(6) 0.088(2) Uani 1 1 d . . . . .
H7 H 0.192048 0.630117 0.128916 0.105 Uiso 1 1 calc R U . . .
C10 C 0.1809(4) 0.8565(7) 0.1246(7) 0.105(3) Uani 1 1 d . . . . .
H10 H 0.147865 0.885244 0.119088 0.126 Uiso 1 1 calc R U . . .
C2 C 0.3803(4) 0.6021(4) 0.1716(6) 0.0822(19) Uani 1 1 d . . . . .
H2 H 0.415879 0.625840 0.179428 0.099 Uiso 1 1 calc R U . . .
C5 C 0.2761(6) 0.5275(6) 0.1497(7) 0.117(4) Uani 1 1 d . . . . .
H5 H 0.241300 0.501385 0.141526 0.141 Uiso 1 1 calc R U . . .
C3 C 0.3773(6) 0.5223(5) 0.1724(8) 0.120(3) Uani 1 1 d . . . . .
H3A H 0.410443 0.492949 0.179265 0.144 Uiso 1 1 calc R U . . .
C4 C 0.3259(6) 0.4859(5) 0.1631(9) 0.121(3) Uani 1 1 d . . . . .
H4 H 0.325077 0.432132 0.165958 0.146 Uiso 1 1 calc R U . . .
C23 C 0.4559(6) 0.6615(8) 0.4889(11) 0.160(5) Uani 1 1 d . . . . .
H23 H 0.430227 0.703182 0.436997 0.192 Uiso 1 1 calc R U . . .

loop_
_atom_site_aniso_label
_atom_site_aniso_U_11
_atom_site_aniso_U_22
_atom_site_aniso_U_33
_atom_site_aniso_U_23
_atom_site_aniso_U_13
_atom_site_aniso_U_12
Zn1 0.0370(4) 0.0476(5) 0.0424(5) 0.000 0.0257(3) 0.000
S1 0.0441(7) 0.0743(9) 0.0545(8) -0.0237(6) 0.0325(6) -0.0209(6)
Cl2 0.0697(10) 0.1042(12) 0.0896(12) -0.0195(9) 0.0614(9) -0.0218(8)
Cl1 0.0945(12) 0.1472(16) 0.0748(11) -0.0523(11) 0.0663(10) -0.0507(11)
N2 0.045(2) 0.052(2) 0.042(2) -0.0095(17) 0.0288(18) -0.0083(17)
N1 0.043(2) 0.048(2) 0.041(2) -0.0067(16) 0.0264(17) -0.0052(16)
Cl3 0.094(2) 0.417(8) 0.199(4) -0.001(4) 0.063(2) 0.005(3)
C16 0.039(2) 0.052(3) 0.042(2) -0.0088(19) 0.023(2) -0.0075(19)
C20 0.056(3) 0.056(3) 0.060(3) 0.000(2) 0.041(3) -0.005(2)
C21 0.047(3) 0.064(3) 0.056(3) -0.015(2) 0.027(2) -0.012(2)
N3 0.049(2) 0.084(3) 0.049(2) -0.031(2) 0.032(2) -0.027(2)
C17 0.050(3) 0.055(3) 0.048(3) -0.010(2) 0.033(2) -0.009(2)
C13 0.046(3) 0.091(4) 0.035(2) -0.017(2) 0.021(2) -0.020(3)
C22 0.047(3) 0.062(3) 0.053(3) -0.016(2) 0.032(2) -0.008(2)
C14 0.058(3) 0.069(3) 0.035(2) -0.016(2) 0.026(2) -0.026(2)
C15 0.054(3) 0.058(3) 0.041(2) -0.014(2) 0.030(2) -0.015(2)
Cl4 0.179(4) 0.387(8) 0.315(7) 0.150(6) 0.145(5) -0.012(5)
C18 0.053(3) 0.078(4) 0.053(3) -0.025(3) 0.034(3) -0.025(3)
C19 0.061(3) 0.064(3) 0.054(3) -0.013(2) 0.041(3) -0.017(2)
C9 0.047(3) 0.186(9) 0.059(4) -0.025(5) 0.031(3) -0.023(5)
C12 0.058(3) 0.082(4) 0.052(3) -0.004(3) 0.022(3) -0.006(3)
C8 0.059(3) 0.126(6) 0.041(3) -0.020(3) 0.029(3) -0.036(4)
C11 0.062(4) 0.118(6) 0.069(4) -0.006(4) 0.022(3) 0.012(4)
C6 0.108(6) 0.092(5) 0.060(4) -0.022(3) 0.049(4) -0.055(4)
C1 0.080(4) 0.070(4) 0.049(3) -0.025(3) 0.039(3) -0.032(3)
Cl5 0.78(2) 0.310(8) 0.226(7) 0.062(6) 0.244(10) 0.266(11)
C7 0.087(5) 0.129(6) 0.062(4) -0.031(4) 0.050(4) -0.059(5)
C10 0.056(4) 0.182(10) 0.071(5) -0.019(5) 0.030(4) 0.016(5)
C2 0.108(6) 0.068(4) 0.077(4) -0.018(3) 0.053(4) -0.016(4)
C5 0.157(9) 0.109(7) 0.087(5) -0.028(5) 0.066(6) -0.082(7)
C3 0.180(10) 0.073(5) 0.121(7) -0.022(5) 0.091(7) -0.015(6)
C4 0.157(10) 0.073(5) 0.136(8) -0.014(5) 0.079(8) -0.039(6)
C23 0.131(9) 0.196(11) 0.156(11) 0.097(10) 0.078(8) 0.031(9)

loop_
_atom_type_symbol
_atom_type_description
_atom_type_scat_dispersion_real
_atom_type_scat_dispersion_imag
_atom_type_scat_source
C C 0.0033 0.0016 'International Tables Vol C Tables 4.2.6.8 and 6.1.1.4'
H H 0.0000 0.0000 'International Tables Vol C Tables 4.2.6.8 and 6.1.1.4'
Cl Cl 0.1484 0.1585 'International Tables Vol C Tables 4.2.6.8 and 6.1.1.4'
N N 0.0061 0.0033 'International Tables Vol C Tables 4.2.6.8 and 6.1.1.4'
S S 0.1246 0.1234 'International Tables Vol C Tables 4.2.6.8 and 6.1.1.4'
Zn Zn 0.2839 1.4301 'International Tables Vol C Tables 4.2.6.8 and 6.1.1.4'

loop_
_geom_angle_atom_site_label_1
_geom_angle_atom_site_label_2
_geom_angle_atom_site_label_3
_geom_angle
_geom_angle_site_symmetry_1
_geom_angle_site_symmetry_3
_geom_angle_publ_flag
N1 Zn1 N1 122.6(2) . 2_655 ?
N1 Zn1 S1 86.49(11) . . ?
N1 Zn1 S1 114.30(11) 2_655 . ?
N1 Zn1 S1 114.30(11) . 2_655 ?
N1 Zn1 S1 86.49(10) 2_655 2_655 ?
S1 Zn1 S1 137.19(8) . 2_655 ?
C16 S1 Zn1 92.99(16) . . ?
C16 N2 N1 113.7(4) . . ?
C15 N1 N2 116.1(4) . . ?
C15 N1 Zn1 125.3(3) . . ?
N2 N1 Zn1 118.4(3) . . ?
N2 C16 N3 118.9(4) . . ?
N2 C16 S1 127.9(4) . . ?
N3 C16 S1 113.2(3) . . ?
C21 C20 C19 118.9(5) . . ?
C21 C20 Cl2 120.8(4) . . ?
C19 C20 Cl2 120.3(4) . . ?
C22 C21 C20 121.8(5) . . ?
C22 C21 H21 119.1 . . ?
C20 C21 H21 119.1 . . ?
C16 N3 C17 131.7(4) . . ?
C16 N3 H3 114.2 . . ?
C17 N3 H3 114.2 . . ?
C22 C17 C18 118.7(5) . . ?
C22 C17 N3 125.4(4) . . ?
C18 C17 N3 115.9(4) . . ?
C14 C13 C12 123.4(5) . . ?
C14 C13 C8 118.8(6) . . ?
C12 C13 C8 117.7(6) . . ?
C21 C22 C17 120.0(5) . . ?
C21 C22 H22 120.0 . . ?
C17 C22 H22 120.0 . . ?
C13 C14 C1 121.4(5) . . ?
C13 C14 C15 120.4(5) . . ?
C1 C14 C15 118.2(5) . . ?
N1 C15 C14 127.4(4) . . ?
N1 C15 H15 116.3 . . ?
C14 C15 H15 116.3 . . ?
C19 C18 C17 121.0(5) . . ?
C19 C18 H18 119.5 . . ?
C17 C18 H18 119.5 . . ?
C18 C19 C20 119.6(5) . . ?
C18 C19 Cl1 118.8(4) . . ?
C20 C19 Cl1 121.5(4) . . ?
C10 C9 C8 120.9(7) . . ?
C10 C9 H9 119.6 . . ?
C8 C9 H9 119.6 . . ?
C11 C12 C13 120.8(7) . . ?
C11 C12 H12 119.6 . . ?
C13 C12 H12 119.6 . . ?
C7 C8 C9 122.8(7) . . ?
C7 C8 C13 119.1(7) . . ?
C9 C8 C13 118.2(7) . . ?
C10 C11 C12 120.6(8) . . ?
C10 C11 H11 119.7 . . ?
C12 C11 H11 119.7 . . ?
C7 C6 C5 124.4(8) . . ?
C7 C6 C1 119.0(7) . . ?
C5 C6 C1 116.7(9) . . ?
C2 C1 C14 122.4(6) . . ?
C2 C1 C6 119.1(6) . . ?
C14 C1 C6 118.5(7) . . ?
C8 C7 C6 123.2(6) . . ?
C8 C7 H7 118.4 . . ?
C6 C7 H7 118.4 . . ?
C9 C10 C11 121.8(8) . . ?
C9 C10 H10 119.1 . . ?
C11 C10 H10 119.1 . . ?
C3 C2 C1 121.0(8) . . ?
C3 C2 H2 119.5 . . ?
C1 C2 H2 119.5 . . ?
C4 C5 C6 121.9(9) . . ?
C4 C5 H5 119.0 . . ?
C6 C5 H5 119.0 . . ?
C4 C3 C2 120.6(10) . . ?
C4 C3 H3A 119.7 . . ?
C2 C3 H3A 119.7 . . ?
C5 C4 C3 120.7(9) . . ?
C5 C4 H4 119.6 . . ?
C3 C4 H4 119.6 . . ?
Cl3 C23 Cl4 113.0(10) . . ?
Cl3 C23 Cl5 107.0(9) . . ?
Cl4 C23 Cl5 117.4(8) . . ?
Cl3 C23 H23 106.2 . . ?
Cl4 C23 H23 106.2 . . ?
Cl5 C23 H23 106.2 . . ?

loop_
_geom_bond_atom_site_label_1
_geom_bond_atom_site_label_2
_geom_bond_distance
_geom_bond_site_symmetry_2
_geom_bond_publ_flag
Zn1 N1 2.023(4) . ?
Zn1 N1 2.023(4) 2_655 ?
Zn1 S1 2.2630(13) . ?
Zn1 S1 2.2630(13) 2_655 ?
S1 C16 1.750(5) . ?
Cl2 C20 1.729(5) . ?
Cl1 C19 1.730(5) . ?
N2 C16 1.306(6) . ?
N2 N1 1.385(5) . ?
N1 C15 1.287(6) . ?
Cl3 C23 1.639(13) . ?
C16 N3 1.344(6) . ?
C20 C21 1.371(7) . ?
C20 C19 1.379(8) . ?
C21 C22 1.362(7) . ?
C21 H21 0.9300 . ?
N3 C17 1.416(6) . ?
N3 H3 0.8600 . ?
C17 C22 1.374(7) . ?
C17 C18 1.386(7) . ?
C13 C14 1.396(8) . ?
C13 C12 1.400(9) . ?
C13 C8 1.450(7) . ?
C22 H22 0.9300 . ?
C14 C1 1.401(8) . ?
C14 C15 1.461(7) . ?
C15 H15 0.9300 . ?
Cl4 C23 1.662(14) . ?
C18 C19 1.375(7) . ?
C18 H18 0.9300 . ?
C9 C10 1.333(12) . ?
C9 C8 1.418(11) . ?
C9 H9 0.9300 . ?
C12 C11 1.377(10) . ?
C12 H12 0.9300 . ?
C8 C7 1.364(11) . ?
C11 C10 1.368(12) . ?
C11 H11 0.9300 . ?
C6 C7 1.371(11) . ?
C6 C5 1.423(12) . ?
C6 C1 1.453(9) . ?
C1 C2 1.393(10) . ?
Cl5 C23 1.714(17) . ?
C7 H7 0.9300 . ?
C10 H10 0.9300 . ?
C2 C3 1.381(10) . ?
C2 H2 0.9300 . ?
C5 C4 1.359(14) . ?
C5 H5 0.9300 . ?
C3 C4 1.371(13) . ?
C3 H3A 0.9300 . ?
C4 H4 0.9300 . ?
C23 H23 0.9800 . ?

loop_
_geom_torsion_atom_site_label_1
_geom_torsion_atom_site_label_2
_geom_torsion_atom_site_label_3
_geom_torsion_atom_site_label_4
_geom_torsion
_geom_torsion_site_symmetry_1
_geom_torsion_site_symmetry_2
_geom_torsion_site_symmetry_3
_geom_torsion_site_symmetry_4
_geom_torsion_publ_flag
C16 N2 N1 C15 -177.9(4) . . . . ?
C16 N2 N1 Zn1 -3.3(5) . . . . ?
N1 N2 C16 N3 177.0(4) . . . . ?
N1 N2 C16 S1 -3.2(6) . . . . ?
Zn1 S1 C16 N2 6.6(5) . . . . ?
Zn1 S1 C16 N3 -173.6(4) . . . . ?
C19 C20 C21 C22 -0.9(8) . . . . ?
Cl2 C20 C21 C22 179.2(5) . . . . ?
N2 C16 N3 C17 -8.0(9) . . . . ?
S1 C16 N3 C17 172.1(5) . . . . ?
C16 N3 C17 C22 -2.2(10) . . . . ?
C16 N3 C17 C18 179.3(6) . . . . ?
C20 C21 C22 C17 -0.2(9) . . . . ?
C18 C17 C22 C21 0.5(8) . . . . ?
N3 C17 C22 C21 -178.0(5) . . . . ?
C12 C13 C14 C1 -176.5(5) . . . . ?
C8 C13 C14 C1 1.8(7) . . . . ?
C12 C13 C14 C15 1.4(7) . . . . ?
C8 C13 C14 C15 179.7(4) . . . . ?
N2 N1 C15 C14 -1.1(7) . . . . ?
Zn1 N1 C15 C14 -175.2(4) . . . . ?
C13 C14 C15 N1 64.7(7) . . . . ?
C1 C14 C15 N1 -117.3(6) . . . . ?
C22 C17 C18 C19 0.2(8) . . . . ?
N3 C17 C18 C19 178.8(5) . . . . ?
C17 C18 C19 C20 -1.2(9) . . . . ?
C17 C18 C19 Cl1 -179.8(4) . . . . ?
C21 C20 C19 C18 1.6(8) . . . . ?
Cl2 C20 C19 C18 -178.6(5) . . . . ?
C21 C20 C19 Cl1 -179.9(4) . . . . ?
Cl2 C20 C19 Cl1 0.0(7) . . . . ?
C14 C13 C12 C11 -178.7(5) . . . . ?
C8 C13 C12 C11 3.0(8) . . . . ?
C10 C9 C8 C7 -178.0(7) . . . . ?
C10 C9 C8 C13 1.6(10) . . . . ?
C14 C13 C8 C7 -2.1(8) . . . . ?
C12 C13 C8 C7 176.3(5) . . . . ?
C14 C13 C8 C9 178.2(5) . . . . ?
C12 C13 C8 C9 -3.3(7) . . . . ?
C13 C12 C11 C10 -0.8(10) . . . . ?
C13 C14 C1 C2 179.9(5) . . . . ?
C15 C14 C1 C2 1.9(8) . . . . ?
C13 C14 C1 C6 -0.8(8) . . . . ?
C15 C14 C1 C6 -178.7(5) . . . . ?
C7 C6 C1 C2 179.4(6) . . . . ?
C5 C6 C1 C2 0.0(9) . . . . ?
C7 C6 C1 C14 0.0(9) . . . . ?
C5 C6 C1 C14 -179.4(6) . . . . ?
C9 C8 C7 C6 -178.9(6) . . . . ?
C13 C8 C7 C6 1.4(9) . . . . ?
C5 C6 C7 C8 179.0(7) . . . . ?
C1 C6 C7 C8 -0.4(10) . . . . ?
C8 C9 C10 C11 0.6(12) . . . . ?
C12 C11 C10 C9 -1.1(12) . . . . ?
C14 C1 C2 C3 179.6(7) . . . . ?
C6 C1 C2 C3 0.3(10) . . . . ?
C7 C6 C5 C4 -178.6(8) . . . . ?
C1 C6 C5 C4 0.8(12) . . . . ?
C1 C2 C3 C4 -1.2(13) . . . . ?
C6 C5 C4 C3 -1.7(15) . . . . ?
C2 C3 C4 C5 1.9(16) . . . . ?
